data_7229738
loop_
_publ_author_name
'Shen, Yali'
'Zhang, Limei'
'Sun, Peipei'
'Liu, Shuzhen'
'Jiang, Wenqing'
'Jia, Dingxian'

_publ_section_title
;
 Iodoargentates from clusters to 1D chains and 2D layers induced by
 solvated lanthanide complex cations: syntheses, crystal structures, and
 photoluminescence properties
;
_journal_issue 4
_journal_name_full CrystEngComm
_journal_page_first 520
_journal_paper_doi 10.1039/C7CE01833A
_journal_volume 20
_journal_year 2018
_chemical_formula_moiety 'C16 H48 Ag7 Eu I10 O8 S8'
_chemical_formula_sum 'C16 H48 Ag7 Eu I10 O8 S8'
_chemical_formula_weight 2801.07
_space_group_IT_number 14
_space_group_name_Hall '-P 2ybc'
_space_group_name_H-M_alt 'P 1 21/c 1'
_symmetry_cell_setting monoclinic
_symmetry_Int_Tables_number 14
_symmetry_space_group_name_Hall '-P 2ybc'
_symmetry_space_group_name_H-M 'P 1 21/c 1'
_atom_sites_solution_hydrogens geom
_atom_sites_solution_primary direct
_atom_sites_solution_secondary difmap
_audit_creation_method SHELXL-97
_audit_update_record
;
2017-10-18 deposited with the CCDC.
2017-12-14 downloaded from the CCDC.
;
_cell_angle_alpha 90.00
_cell_angle_beta 100.055(5)
_cell_angle_gamma 90.00
_cell_formula_units_Z 4
_cell_length_a 12.328(2)
_cell_length_b 23.283(4)
_cell_length_c 20.870(4)
_cell_measurement_reflns_used 18725
_cell_measurement_temperature 253(2)
_cell_measurement_theta_max 25.35
_cell_measurement_theta_min 3.1
_cell_volume 5898.4(18)
_computing_cell_refinement CrystalClear
_computing_data_collection CrystalClear
_computing_data_reduction CrystalStructure
_computing_structure_refinement 'SHELXL-97 (Sheldrick, 1997)'
_computing_structure_solution 'SHELXS-97 (Sheldrick, 1990)'
_diffrn_ambient_temperature 253(2)
_diffrn_detector_area_resol_mean 14.63
_diffrn_measured_fraction_theta_full 0.995
_diffrn_measured_fraction_theta_max 0.995
_diffrn_measurement_device_type 'Rigaku Saturn'
_diffrn_measurement_method \w
_diffrn_radiation_monochromator graphite
_diffrn_radiation_source 'fine-focus sealed tube'
_diffrn_radiation_type MoK\a
_diffrn_radiation_wavelength 0.71073
_diffrn_reflns_av_R_equivalents 0.0477
_diffrn_reflns_av_sigmaI/netI 0.0723
_diffrn_reflns_limit_h_max 13
_diffrn_reflns_limit_h_min -14
_diffrn_reflns_limit_k_max 18
_diffrn_reflns_limit_k_min -28
_diffrn_reflns_limit_l_max 25
_diffrn_reflns_limit_l_min -24
_diffrn_reflns_number 28931
_diffrn_reflns_theta_full 25.35
_diffrn_reflns_theta_max 25.35
_diffrn_reflns_theta_min 3.10
_exptl_absorpt_coefficient_mu 8.867
_exptl_absorpt_correction_T_max 0.0954
_exptl_absorpt_correction_T_min 0.0532
_exptl_absorpt_correction_type multi-scan
_exptl_absorpt_process_details 'Jacobson, R. (1998) Private communication'
_exptl_crystal_colour colorless
_exptl_crystal_density_diffrn 3.154
_exptl_crystal_density_method 'not measured'
_exptl_crystal_description prism
_exptl_crystal_F_000 5032
_exptl_crystal_size_max 0.80
_exptl_crystal_size_mid 0.50
_exptl_crystal_size_min 0.50
_refine_diff_density_max 2.403
_refine_diff_density_min -1.194
_refine_diff_density_rms 0.176
_refine_ls_extinction_coef 0.00098(6)
_refine_ls_extinction_expression Fc^*^=kFc[1+0.001xFc^2^\l^3^/sin(2\q)]^-1/4^
_refine_ls_extinction_method SHELXL
_refine_ls_goodness_of_fit_ref 1.125
_refine_ls_hydrogen_treatment constr
_refine_ls_matrix_type full
_refine_ls_number_parameters 445
_refine_ls_number_reflns 10740
_refine_ls_number_restraints 8
_refine_ls_restrained_S_all 1.125
_refine_ls_R_factor_all 0.0601
_refine_ls_R_factor_gt 0.0471
_refine_ls_shift/su_max 0.000
_refine_ls_shift/su_mean 0.000
_refine_ls_structure_factor_coef Fsqd
_refine_ls_weighting_details 'calc w=1/[\s^2^(Fo^2^)+(0.0861P)^2^+39.6760P] where P=(Fo^2^+2Fc^2^)/3'
_refine_ls_weighting_scheme calc
_refine_ls_wR_factor_gt 0.0869
_refine_ls_wR_factor_ref 0.1049
_reflns_number_gt 8592
_reflns_number_total 10740
_reflns_threshold_expression >2sigma(I)
_cod_data_source_file c7ce01833a2.cif
_cod_data_source_block 3
_cod_depositor_comments 'Adding full bibliography for 7229734--7229739.cif.'
_cod_original_cell_volume 5898.1(19)
_cod_database_code 7229738

loop_
_symmetry_equiv_pos_as_xyz
'x, y, z'
'-x, y+1/2, -z+1/2'
'-x, -y, -z'
'x, -y-1/2, z-1/2'

loop_
_atom_site_label
_atom_site_type_symbol
_atom_site_fract_x
_atom_site_fract_y
_atom_site_fract_z
_atom_site_U_iso_or_equiv
_atom_site_adp_type
_atom_site_occupancy
_atom_site_symmetry_multiplicity
_atom_site_calc_flag
_atom_site_refinement_flags
Ag1 Ag -0.09338(13) 0.15574(8) 0.62105(7) 0.0479(4) Uani 1 1 d .
Ag2 Ag -0.14293(14) 0.22713(8) 0.49443(8) 0.0513(4) Uani 1 1 d .
Ag3 Ag 0.11780(16) 0.20675(10) 0.45862(9) 0.0512(5) Uani 1 1 d .
Ag4 Ag 0.16294(15) 0.12308(8) 0.59977(8) 0.0555(5) Uani 1 1 d .
Ag5 Ag 0.03738(15) 0.07270(9) 0.47320(8) 0.0565(5) Uani 1 1 d .
Ag6 Ag -0.01304(14) 0.34653(9) 0.38754(8) 0.0545(5) Uani 1 1 d .
Ag7 Ag 0.12049(15) 0.37451(9) 0.28712(9) 0.0558(5) Uani 1 1 d .
I1 I 0.06713(10) 0.23563(5) 0.58579(5) 0.0364(3) Uani 1 1 d .
I2 I -0.30423(11) 0.17049(7) 0.54927(7) 0.0512(4) Uani 1 1 d .
I3 I -0.02024(11) 0.04000(6) 0.59549(6) 0.0441(3) Uani 1 1 d .
I4 I -0.07048(11) 0.19520(7) 0.75111(5) 0.0442(4) Uani 1 1 d .
I5 I -0.07940(10) 0.15792(6) 0.39354(6) 0.0422(3) Uani 1 1 d .
I6 I -0.18121(10) 0.34075(6) 0.45770(6) 0.0413(3) Uani 1 1 d .
I7 I 0.26395(10) 0.10684(6) 0.48687(6) 0.0442(3) Uani 1 1 d .
I8 I 0.21274(10) 0.30185(6) 0.41337(6) 0.0431(3) Uani 1 1 d .
I9 I 0.29111(11) 0.11661(7) 0.72124(6) 0.0465(4) Uani 1 1 d .
I10 I 0.05294(11) 0.46410(6) 0.36395(7) 0.0488(4) Uani 1 1 d .
Eu1 Eu 0.45281(6) 0.41101(4) 0.71485(4) 0.0316(2) Uani 1 1 d .
O1 O 0.4081(10) 0.5005(6) 0.7546(6) 0.045(3) Uani 1 1 d .
O2 O 0.4769(11) 0.4787(6) 0.6288(6) 0.045(3) Uani 1 1 d .
O3 O 0.2718(10) 0.4293(6) 0.6505(6) 0.041(3) Uani 1 1 d .
O4 O 0.3294(10) 0.3869(7) 0.7852(6) 0.046(3) Uani 1 1 d .
O5 O 0.4166(10) 0.3397(5) 0.6354(5) 0.036(3) Uani 1 1 d .
O6 O 0.5802(10) 0.4358(6) 0.8068(6) 0.040(3) Uani 1 1 d .
O7 O 0.6285(10) 0.3967(6) 0.6813(6) 0.039(3) Uani 1 1 d .
O8 O 0.5116(8) 0.3200(6) 0.7656(5) 0.033(3) Uani 1 1 d .
S1 S 0.3263(5) 0.5488(3) 0.7389(3) 0.0634(17) Uani 1 1 d .
S2 S 0.5741(5) 0.5178(3) 0.6373(2) 0.0533(14) Uani 1 1 d D
S3 S 0.2457(4) 0.4306(2) 0.5777(2) 0.0468(10) Uani 1 1 d D
S4 S 0.2500(5) 0.3438(3) 0.8008(2) 0.0493(14) Uani 1 1 d .
S5 S 0.4944(3) 0.2948(2) 0.61643(19) 0.0444(9) Uani 1 1 d D
S6 S 0.5917(4) 0.4791(2) 0.8621(2) 0.0469(11) Uani 1 1 d D
S7 S 0.7327(4) 0.3743(3) 0.7217(3) 0.0513(14) Uani 1 1 d D
S8 S 0.5885(4) 0.3011(2) 0.8261(2) 0.0479(13) Uani 1 1 d D
C1 C 0.2117(19) 0.5288(14) 0.7668(16) 0.071(10) Uani 1 1 d .
H1A H 0.2304 0.4997 0.8002 0.097 Uiso 1 1 calc R
H1B H 0.1587 0.5132 0.7312 0.097 Uiso 1 1 calc R
H1C H 0.1801 0.5618 0.7850 0.097 Uiso 1 1 calc R
C2 C 0.374(2) 0.6015(10) 0.7960(14) 0.076(8) Uani 1 1 d .
H2A H 0.4452 0.5904 0.8202 0.104 Uiso 1 1 calc R
H2B H 0.3221 0.6059 0.8258 0.104 Uiso 1 1 calc R
H2C H 0.3805 0.6377 0.7740 0.104 Uiso 1 1 calc R
C3 C 0.514(2) 0.5864(10) 0.6163(14) 0.069(8) Uani 1 1 d D
H3A H 0.4554 0.5826 0.5790 0.090 Uiso 1 1 calc R
H3B H 0.5700 0.6123 0.6056 0.090 Uiso 1 1 calc R
H3C H 0.4844 0.6018 0.6528 0.090 Uiso 1 1 calc R
C4 C 0.647(2) 0.5055(15) 0.5727(11) 0.073(8) Uani 1 1 d D
H4A H 0.6629 0.4649 0.5704 0.099 Uiso 1 1 calc R
H4B H 0.7149 0.5271 0.5803 0.099 Uiso 1 1 calc R
H4C H 0.6019 0.5177 0.5321 0.099 Uiso 1 1 calc R
C5 C 0.2104(14) 0.5015(10) 0.5568(10) 0.056(5) Uani 1 1 d .
H5A H 0.1661 0.5169 0.5869 0.089 Uiso 1 1 calc R
H5B H 0.1685 0.5028 0.5129 0.089 Uiso 1 1 calc R
H5C H 0.2768 0.5242 0.5590 0.089 Uiso 1 1 calc R
C6 C 0.1102(16) 0.4004(12) 0.5628(12) 0.070(7) Uani 1 1 d D
H6A H 0.1128 0.3615 0.5795 0.095 Uiso 1 1 calc R
H6B H 0.0825 0.3999 0.5163 0.095 Uiso 1 1 calc R
H6C H 0.0618 0.4234 0.5844 0.095 Uiso 1 1 calc R
C7 C 0.1165(19) 0.3684(15) 0.7734(16) 0.071(7) Uani 1 1 d .
H7A H 0.1014 0.4008 0.7997 0.093 Uiso 1 1 calc R
H7B H 0.0644 0.3378 0.7769 0.093 Uiso 1 1 calc R
H7C H 0.1093 0.3803 0.7283 0.093 Uiso 1 1 calc R
C8 C 0.249(2) 0.2877(15) 0.7446(15) 0.069(7) Uani 1 1 d .
H8A H 0.2503 0.3035 0.7018 0.093 Uiso 1 1 calc R
H8B H 0.1824 0.2650 0.7433 0.093 Uiso 1 1 calc R
H8C H 0.3128 0.2635 0.7577 0.093 Uiso 1 1 calc R
C9 C 0.520(2) 0.3203(11) 0.5401(9) 0.065(7) Uani 1 1 d D
H9A H 0.5550 0.2904 0.5188 0.088 Uiso 1 1 calc R
H9B H 0.5675 0.3537 0.5470 0.088 Uiso 1 1 calc R
H9C H 0.4505 0.3309 0.5130 0.088 Uiso 1 1 calc R
C10 C 0.4077(16) 0.2366(9) 0.5889(12) 0.051(5) Uani 1 1 d .
H10A H 0.3766 0.2211 0.6249 0.076 Uiso 1 1 calc R
H10B H 0.4500 0.2070 0.5716 0.076 Uiso 1 1 calc R
H10C H 0.3487 0.2495 0.5550 0.076 Uiso 1 1 calc R
C11 C 0.502(2) 0.4548(15) 0.9120(12) 0.061(9) Uani 1 1 d .
H11A H 0.4316 0.4454 0.8856 0.082 Uiso 1 1 calc R
H11B H 0.4921 0.4847 0.9429 0.082 Uiso 1 1 calc R
H11C H 0.5328 0.4209 0.9354 0.082 Uiso 1 1 calc R
C12 C 0.7174(12) 0.4631(10) 0.9141(10) 0.058(7) Uani 1 1 d D
H12A H 0.7420 0.4251 0.9041 0.086 Uiso 1 1 calc R
H12B H 0.7064 0.4642 0.9590 0.086 Uiso 1 1 calc R
H12C H 0.7725 0.4913 0.9078 0.086 Uiso 1 1 calc R
C13 C 0.8022(15) 0.3431(12) 0.6625(11) 0.068(6) Uani 1 1 d D
H13A H 0.7549 0.3147 0.6376 0.087 Uiso 1 1 calc R
H13B H 0.8693 0.3247 0.6841 0.087 Uiso 1 1 calc R
H13C H 0.8203 0.3728 0.6336 0.087 Uiso 1 1 calc R
C14 C 0.8190(14) 0.4343(10) 0.7427(13) 0.068(6) Uani 1 1 d D
H14A H 0.8413 0.4497 0.7038 0.087 Uiso 1 1 calc R
H14B H 0.8838 0.4226 0.7733 0.087 Uiso 1 1 calc R
H14C H 0.7794 0.4634 0.7624 0.087 Uiso 1 1 calc R
C15 C 0.5082(19) 0.2764(17) 0.8786(14) 0.071(9) Uani 1 1 d .
H15A H 0.4452 0.3016 0.8775 0.090 Uiso 1 1 calc R
H15B H 0.5507 0.2755 0.9224 0.090 Uiso 1 1 calc R
H15C H 0.4827 0.2380 0.8660 0.090 Uiso 1 1 calc R
C16 C 0.637(2) 0.2357(11) 0.7994(14) 0.068(9) Uani 1 1 d D
H16A H 0.5767 0.2151 0.7734 0.088 Uiso 1 1 calc R
H16B H 0.6683 0.2126 0.8368 0.088 Uiso 1 1 calc R
H16C H 0.6934 0.2435 0.7733 0.088 Uiso 1 1 calc R

loop_
_atom_site_aniso_label
_atom_site_aniso_U_11
_atom_site_aniso_U_22
_atom_site_aniso_U_33
_atom_site_aniso_U_23
_atom_site_aniso_U_13
_atom_site_aniso_U_12
Ag1 0.0552(9) 0.0429(10) 0.0467(8) 0.0010(7) 0.0116(7) -0.0028(7)
Ag2 0.0644(10) 0.0332(10) 0.0568(9) 0.0099(7) 0.0120(8) 0.0078(7)
Ag3 0.0445(12) 0.0528(14) 0.0578(10) -0.0039(9) 0.0098(9) -0.0265(10)
Ag4 0.0722(11) 0.0471(11) 0.0456(9) -0.0015(7) 0.0056(8) 0.0011(8)
Ag5 0.0663(11) 0.0487(12) 0.0535(9) 0.0002(8) 0.0079(8) -0.0044(8)
Ag6 0.0620(10) 0.0592(13) 0.0478(9) -0.0024(8) 0.0246(8) -0.0122(8)
Ag7 0.0606(11) 0.0620(13) 0.0553(12) -0.0139(10) 0.0387(9) -0.0151(9)
I1 0.0471(7) 0.0254(7) 0.0361(6) 0.0010(5) 0.0057(5) -0.0059(5)
I2 0.0426(7) 0.0539(10) 0.0589(8) 0.0097(7) 0.0135(6) 0.0033(6)
I3 0.0585(8) 0.0235(7) 0.0554(7) -0.0064(6) 0.0244(6) -0.0021(5)
I4 0.0529(8) 0.0494(9) 0.0308(6) 0.0036(5) 0.0090(5) 0.0118(6)
I5 0.0491(7) 0.0345(8) 0.0407(6) -0.0059(5) 0.0016(5) -0.0006(5)
I6 0.0505(7) 0.0265(7) 0.0515(7) 0.0079(5) 0.0215(6) 0.0048(5)
I7 0.0493(7) 0.0387(8) 0.0475(7) 0.0003(6) 0.0167(6) -0.0008(6)
I8 0.0441(7) 0.0423(8) 0.0428(7) 0.0134(6) 0.0077(5) 0.0034(6)
I9 0.0476(7) 0.0581(10) 0.0367(6) 0.0079(6) 0.0153(5) 0.0156(6)
I10 0.0576(8) 0.0283(8) 0.0676(9) 0.0009(6) 0.0308(7) -0.0020(6)
Eu1 0.0397(4) 0.0276(5) 0.0251(4) -0.0007(3) 0.0093(3) 0.0023(3)
O1 0.046(7) 0.032(8) 0.057(8) -0.025(7) 0.008(6) 0.006(6)
O2 0.067(9) 0.023(8) 0.053(8) 0.005(6) 0.030(7) -0.013(6)
O3 0.039(7) 0.050(9) 0.035(6) 0.000(6) 0.008(5) 0.018(6)
O4 0.039(7) 0.049(10) 0.049(8) -0.003(7) 0.007(6) -0.020(6)
O5 0.053(7) 0.024(7) 0.032(6) -0.005(5) 0.005(5) 0.014(6)
O6 0.041(7) 0.032(8) 0.045(7) -0.011(6) 0.004(6) -0.007(6)
O7 0.045(7) 0.042(9) 0.032(6) 0.002(6) 0.011(5) 0.003(6)
O8 0.020(5) 0.048(9) 0.030(6) 0.017(6) -0.001(5) 0.012(5)
S1 0.079(4) 0.053(4) 0.060(3) -0.001(3) 0.018(3) 0.033(3)
S2 0.078(4) 0.045(4) 0.037(2) 0.005(2) 0.009(2) -0.018(3)
S3 0.051(3) 0.045(3) 0.039(2) -0.0029(18) 0.0048(19) 0.008(2)
S4 0.060(3) 0.055(4) 0.035(2) 0.000(2) 0.014(2) -0.022(3)
S5 0.048(2) 0.046(2) 0.038(2) -0.0047(17) 0.0039(17) 0.0042(17)
S6 0.057(3) 0.046(3) 0.041(2) -0.009(2) 0.014(2) -0.001(2)
S7 0.034(2) 0.064(4) 0.055(3) 0.026(3) 0.006(2) 0.010(2)
S8 0.059(3) 0.035(3) 0.047(3) 0.014(2) 0.003(2) -0.002(2)
C1 0.050(14) 0.08(2) 0.094(3) -0.03(2) 0.012(16) 0.027(14)
C2 0.083(19) 0.061(13) 0.071(2) -0.030(14) 0.046(17) 0.003(12)
C3 0.058(11) 0.083(2) 0.079(15) 0.020(15) 0.004(10) 0.013(12)
C4 0.068(11) 0.073(2) 0.069(15) 0.022(15) 0.011(10) 0.007(12)
C5 0.076(9) 0.049(14) 0.062(12) 0.017(10) 0.007(8) 0.004(8)
C6 0.088(17) 0.053(17) 0.066(15) -0.001(12) 0.000(13) -0.031(14)
C7 0.047(10) 0.081(2) 0.086(17) -0.007(14) 0.012(10) -0.020(10)
C8 0.057(10) 0.091(2) 0.076(17) -0.017(14) 0.022(10) -0.005(10)
C9 0.081(19) 0.049(16) 0.057(13) 0.004(12) 0.043(13) 0.016(14)
C10 0.046(11) 0.066(11) 0.051(16) -0.006(10) 0.016(11) -0.001(8)
C11 0.062(15) 0.062(3) 0.061(15) -0.023(16) 0.017(12) -0.017(16)
C12 0.056(9) 0.060(17) 0.066(16) -0.040(13) 0.008(10) -0.014(9)
C13 0.071(6) 0.077(19) 0.076(14) 0.012(12) 0.013(7) 0.003(8)
C14 0.068(6) 0.068(19) 0.066(14) 0.022(12) 0.009(7) 0.003(8)
C15 0.059(10) 0.075(3) 0.062(15) 0.001(15) -0.013(11) 0.010(12)
C16 0.053(10) 0.068(3) 0.072(15) 0.001(15) -0.011(11) 0.010(12)

loop_
_atom_type_symbol
_atom_type_description
_atom_type_scat_dispersion_real
_atom_type_scat_dispersion_imag
_atom_type_scat_source
C C 0.0033 0.0016 'International Tables Vol C Tables 4.2.6.8 and 6.1.1.4'
H H 0.0000 0.0000 'International Tables Vol C Tables 4.2.6.8 and 6.1.1.4'
O O 0.0106 0.0060 'International Tables Vol C Tables 4.2.6.8 and 6.1.1.4'
I I -0.4742 1.8119 'International Tables Vol C Tables 4.2.6.8 and 6.1.1.4'
Eu Eu -0.1578 3.6682 'International Tables Vol C Tables 4.2.6.8 and 6.1.1.4'
Ag Ag -0.8971 1.1015 'International Tables Vol C Tables 4.2.6.8 and 6.1.1.4'
S S 0.1246 0.1234 'International Tables Vol C Tables 4.2.6.8 and 6.1.1.4'

loop_
_geom_angle_atom_site_label_1
_geom_angle_atom_site_label_2
_geom_angle_atom_site_label_3
_geom_angle
_geom_angle_site_symmetry_1
_geom_angle_site_symmetry_3
I2 Ag1 I4 113.76(7) . .
I2 Ag1 I1 113.46(7) . .
I4 Ag1 I1 94.41(6) . .
I2 Ag1 I3 107.72(7) . .
I4 Ag1 I3 119.47(7) . .
I1 Ag1 I3 107.41(6) . .
I6 Ag2 I2 117.72(7) . .
I6 Ag2 I5 112.86(7) . .
I2 Ag2 I5 109.93(7) . .
I6 Ag2 I1 101.72(7) . .
I2 Ag2 I1 112.04(6) . .
I5 Ag2 I1 101.03(6) . .
I8 Ag3 I5 122.99(8) . .
I8 Ag3 I1 107.42(8) . .
I5 Ag3 I1 103.24(7) . .
I8 Ag3 I7 115.08(8) . .
I5 Ag3 I7 103.01(8) . .
I1 Ag3 I7 102.81(7) . .
I9 Ag4 I1 107.71(7) . .
I9 Ag4 I7 119.17(7) . .
I1 Ag4 I7 105.44(7) . .
I9 Ag4 I3 107.73(7) . .
I1 Ag4 I3 107.17(7) . .
I7 Ag4 I3 109.04(7) . .
I5 Ag5 I3 122.11(8) . .
I5 Ag5 I7 104.58(7) . .
I3 Ag5 I7 111.90(7) . .
I5 Ag5 I3 110.51(7) . 3_556
I3 Ag5 I3 100.75(7) . 3_556
I7 Ag5 I3 106.12(7) . 3_556
I6 Ag6 I10 113.24(8) . .
I6 Ag6 I8 131.79(7) . .
I10 Ag6 I8 94.60(6) . .
I6 Ag6 I4 114.79(7) . 4_565
I10 Ag6 I4 99.87(6) . 4_565
I8 Ag6 I4 96.88(6) . 4_565
I9 Ag7 I10 123.99(8) 4_565 .
I9 Ag7 I4 125.97(8) 4_565 4_565
I10 Ag7 I4 104.88(7) . 4_565
I9 Ag7 I8 105.33(8) 4_565 .
I10 Ag7 I8 91.18(7) . .
I4 Ag7 I8 94.31(7) 4_565 .
Ag4 I1 Ag1 71.07(6) . .
Ag4 I1 Ag3 74.42(6) . .
Ag1 I1 Ag3 110.34(6) . .
Ag4 I1 Ag2 107.74(6) . .
Ag1 I1 Ag2 63.86(5) . .
Ag3 I1 Ag2 72.43(6) . .
Ag1 I2 Ag2 67.31(6) . .
Ag5 I3 Ag1 92.86(6) . .
Ag5 I3 Ag4 63.11(6) . .
Ag1 I3 Ag4 69.51(6) . .
Ag5 I3 Ag5 79.25(7) . 3_556
Ag1 I3 Ag5 154.46(7) . 3_556
Ag4 I3 Ag5 125.38(7) . 3_556
Ag1 I4 Ag7 90.43(7) . 4_566
Ag1 I4 Ag6 141.13(8) . 4_566
Ag7 I4 Ag6 60.92(5) 4_566 4_566
Ag3 I5 Ag5 71.93(7) . .
Ag3 I5 Ag2 75.04(6) . .
Ag5 I5 Ag2 98.02(6) . .
Ag6 I6 Ag2 94.95(7) . .
Ag5 I7 Ag4 64.20(6) . .
Ag5 I7 Ag3 69.35(6) . .
Ag4 I7 Ag3 73.88(6) . .
Ag3 I8 Ag6 84.34(7) . .
Ag3 I8 Ag7 127.09(7) . .
Ag6 I8 Ag7 57.77(5) . .
Ag7 I9 Ag4 95.25(7) 4_566 .
Ag7 I10 Ag6 61.65(6) . .
O6 Eu1 O5 141.2(4) . .
O6 Eu1 O1 69.8(5) . .
O5 Eu1 O1 148.9(4) . .
O6 Eu1 O4 87.8(4) . .
O5 Eu1 O4 102.0(5) . .
O1 Eu1 O4 76.9(5) . .
O6 Eu1 O7 76.3(4) . .
O5 Eu1 O7 76.5(4) . .
O1 Eu1 O7 120.3(5) . .
O4 Eu1 O7 149.0(5) . .
O6 Eu1 O8 75.5(4) . .
O5 Eu1 O8 72.1(4) . .
O1 Eu1 O8 133.9(5) . .
O4 Eu1 O8 72.3(5) . .
O7 Eu1 O8 77.9(4) . .
O6 Eu1 O3 146.4(4) . .
O5 Eu1 O3 71.9(4) . .
O1 Eu1 O3 77.9(5) . .
O4 Eu1 O3 75.9(4) . .
O7 Eu1 O3 130.3(4) . .
O8 Eu1 O3 124.8(5) . .
O6 Eu1 O2 107.1(5) . .
O5 Eu1 O2 88.3(4) . .
O1 Eu1 O2 75.7(5) . .
O4 Eu1 O2 141.6(5) . .
O7 Eu1 O2 69.3(4) . .
O8 Eu1 O2 145.0(4) . .
O3 Eu1 O2 72.5(5) . .
S1 O1 Eu1 140.9(8) . .
S2 O2 Eu1 120.3(8) . .
S3 O3 Eu1 125.3(6) . .
S4 O4 Eu1 145.3(9) . .
S5 O5 Eu1 128.6(7) . .
S6 O6 Eu1 138.5(8) . .
S7 O7 Eu1 127.5(7) . .
S8 O8 Eu1 135.9(8) . .
O1 S1 C1 106.7(13) . .
O1 S1 C2 104.2(11) . .
C1 S1 C2 99.3(14) . .
O2 S2 C4 108.3(13) . .
O2 S2 C3 103.2(11) . .
C4 S2 C3 101.6(13) . .
O3 S3 C5 105.9(9) . .
O3 S3 C6 101.4(10) . .
C5 S3 C6 98.3(11) . .
O4 S4 C7 109.1(13) . .
O4 S4 C8 106.7(11) . .
C7 S4 C8 97.4(14) . .
O5 S5 C10 103.9(9) . .
O5 S5 C9 102.8(9) . .
C10 S5 C9 99.0(12) . .
O6 S6 C11 104.7(11) . .
O6 S6 C12 106.3(9) . .
C11 S6 C12 98.2(12) . .
O7 S7 C14 106.5(10) . .
O7 S7 C13 102.7(9) . .
C14 S7 C13 98.8(12) . .
O8 S8 C15 106.7(9) . .
O8 S8 C16 100.7(10) . .
C15 S8 C16 100.4(18) . .
S1 C1 H1A 109.5 . .
S1 C1 H1B 109.5 . .
H1A C1 H1B 109.5 . .
S1 C1 H1C 109.5 . .
H1A C1 H1C 109.5 . .
H1B C1 H1C 109.5 . .
S1 C2 H2A 109.5 . .
S1 C2 H2B 109.5 . .
H2A C2 H2B 109.5 . .
S1 C2 H2C 109.5 . .
H2A C2 H2C 109.5 . .
H2B C2 H2C 109.5 . .
S2 C3 H3A 109.5 . .
S2 C3 H3B 109.5 . .
H3A C3 H3B 109.5 . .
S2 C3 H3C 109.5 . .
H3A C3 H3C 109.5 . .
H3B C3 H3C 109.5 . .
S2 C4 H4A 109.5 . .
S2 C4 H4B 109.5 . .
H4A C4 H4B 109.5 . .
S2 C4 H4C 109.5 . .
H4A C4 H4C 109.5 . .
H4B C4 H4C 109.5 . .
S3 C5 H5A 109.5 . .
S3 C5 H5B 109.5 . .
H5A C5 H5B 109.5 . .
S3 C5 H5C 109.5 . .
H5A C5 H5C 109.5 . .
H5B C5 H5C 109.5 . .
S3 C6 H6A 109.5 . .
S3 C6 H6B 109.5 . .
H6A C6 H6B 109.5 . .
S3 C6 H6C 109.5 . .
H6A C6 H6C 109.5 . .
H6B C6 H6C 109.5 . .
S4 C7 H7A 109.5 . .
S4 C7 H7B 109.5 . .
H7A C7 H7B 109.5 . .
S4 C7 H7C 109.5 . .
H7A C7 H7C 109.5 . .
H7B C7 H7C 109.5 . .
S4 C8 H8A 109.5 . .
S4 C8 H8B 109.5 . .
H8A C8 H8B 109.5 . .
S4 C8 H8C 109.5 . .
H8A C8 H8C 109.5 . .
H8B C8 H8C 109.5 . .
S5 C9 H9A 109.5 . .
S5 C9 H9B 109.5 . .
H9A C9 H9B 109.5 . .
S5 C9 H9C 109.5 . .
H9A C9 H9C 109.5 . .
H9B C9 H9C 109.5 . .
S5 C10 H10A 109.5 . .
S5 C10 H10B 109.5 . .
H10A C10 H10B 109.5 . .
S5 C10 H10C 109.5 . .
H10A C10 H10C 109.5 . .
H10B C10 H10C 109.5 . .
S6 C11 H11A 109.5 . .
S6 C11 H11B 109.5 . .
H11A C11 H11B 109.5 . .
S6 C11 H11C 109.5 . .
H11A C11 H11C 109.5 . .
H11B C11 H11C 109.5 . .
S6 C12 H12A 109.5 . .
S6 C12 H12B 109.5 . .
H12A C12 H12B 109.5 . .
S6 C12 H12C 109.5 . .
H12A C12 H12C 109.5 . .
H12B C12 H12C 109.5 . .
S7 C13 H13A 109.5 . .
S7 C13 H13B 109.5 . .
H13A C13 H13B 109.5 . .
S7 C13 H13C 109.5 . .
H13A C13 H13C 109.5 . .
H13B C13 H13C 109.5 . .
S7 C14 H14A 109.5 . .
S7 C14 H14B 109.5 . .
H14A C14 H14B 109.5 . .
S7 C14 H14C 109.5 . .
H14A C14 H14C 109.5 . .
H14B C14 H14C 109.5 . .
S8 C15 H15A 109.5 . .
S8 C15 H15B 109.5 . .
H15A C15 H15B 109.5 . .
S8 C15 H15C 109.5 . .
H15A C15 H15C 109.5 . .
H15B C15 H15C 109.5 . .
S8 C16 H16A 109.5 . .
S8 C16 H16B 109.5 . .
H16A C16 H16B 109.5 . .
S8 C16 H16C 109.5 . .
H16A C16 H16C 109.5 . .
H16B C16 H16C 109.5 . .

loop_
_geom_bond_atom_site_label_1
_geom_bond_atom_site_label_2
_geom_bond_distance
_geom_bond_site_symmetry_2
Ag1 I2 2.785(2) .
Ag1 I4 2.833(2) .
Ag1 I1 2.902(2) .
Ag1 I3 2.920(2) .
Ag2 I6 2.772(2) .
Ag2 I2 2.792(2) .
Ag2 I5 2.867(2) .
Ag2 I1 2.942(2) .
Ag3 I8 2.748(2) .
Ag3 I5 2.810(2) .
Ag3 I1 2.909(2) .
Ag3 I7 2.938(3) .
Ag4 I9 2.747(2) .
Ag4 I1 2.868(2) .
Ag4 I7 2.876(2) .
Ag4 I3 2.963(2) .
Ag5 I5 2.817(2) .
Ag5 I3 2.869(2) .
Ag5 I7 2.870(2) .
Ag5 I3 2.980(2) 3_556
Ag6 I6 2.742(2) .
Ag6 I10 2.922(2) .
Ag6 I8 2.932(2) .
Ag6 I4 2.975(2) 4_565
Ag7 I9 2.714(2) 4_565
Ag7 I10 2.843(2) .
Ag7 I4 2.850(2) 4_565
Ag7 I8 3.170(3) .
I3 Ag5 2.980(2) 3_556
I4 Ag7 2.850(2) 4_566
I4 Ag6 2.975(2) 4_566
I9 Ag7 2.714(2) 4_566
Eu1 O6 2.331(12) .
Eu1 O5 2.334(12) .
Eu1 O1 2.345(13) .
Eu1 O4 2.359(12) .
Eu1 O7 2.412(12) .
Eu1 O8 2.422(12) .
Eu1 O3 2.432(11) .
Eu1 O2 2.446(13) .
O1 S1 1.508(14) .
O2 S2 1.490(14) .
O3 S3 1.498(12) .
O4 S4 1.478(13) .
O5 S5 1.518(12) .
O6 S6 1.520(13) .
O7 S7 1.503(13) .
O8 S8 1.507(11) .
S1 C1 1.68(3) .
S1 C2 1.74(2) .
S2 C4 1.765(17) .
S2 C3 1.783(17) .
S3 C5 1.74(2) .
S3 C6 1.789(15) .
S4 C7 1.74(3) .
S4 C8 1.75(3) .
S5 C10 1.76(2) .
S5 C9 1.777(15) .
S6 C11 1.74(3) .
S6 C12 1.769(15) .
S7 C14 1.764(17) .
S7 C13 1.776(16) .
S8 C15 1.70(3) .
S8 C16 1.762(18) .
C1 H1A 0.9700 .
C1 H1B 0.9700 .
C1 H1C 0.9700 .
C2 H2A 0.9700 .
C2 H2B 0.9700 .
C2 H2C 0.9700 .
C3 H3A 0.9700 .
C3 H3B 0.9700 .
C3 H3C 0.9700 .
C4 H4A 0.9700 .
C4 H4B 0.9700 .
C4 H4C 0.9700 .
C5 H5A 0.9700 .
C5 H5B 0.9700 .
C5 H5C 0.9700 .
C6 H6A 0.9700 .
C6 H6B 0.9700 .
C6 H6C 0.9700 .
C7 H7A 0.9700 .
C7 H7B 0.9700 .
C7 H7C 0.9700 .
C8 H8A 0.9700 .
C8 H8B 0.9700 .
C8 H8C 0.9700 .
C9 H9A 0.9700 .
C9 H9B 0.9700 .
C9 H9C 0.9700 .
C10 H10A 0.9700 .
C10 H10B 0.9700 .
C10 H10C 0.9700 .
C11 H11A 0.9700 .
C11 H11B 0.9700 .
C11 H11C 0.9700 .
C12 H12A 0.9700 .
C12 H12B 0.9700 .
C12 H12C 0.9700 .
C13 H13A 0.9700 .
C13 H13B 0.9700 .
C13 H13C 0.9700 .
C14 H14A 0.9700 .
C14 H14B 0.9700 .
C14 H14C 0.9700 .
C15 H15A 0.9700 .
C15 H15B 0.9700 .
C15 H15C 0.9700 .
C16 H16A 0.9700 .
C16 H16B 0.9700 .
C16 H16C 0.9700 .

loop_
_geom_torsion_atom_site_label_1
_geom_torsion_atom_site_label_2
_geom_torsion_atom_site_label_3
_geom_torsion_atom_site_label_4
_geom_torsion
_geom_torsion_site_symmetry_1
_geom_torsion_site_symmetry_4
I9 Ag4 I1 Ag1 -98.77(7) . .
I7 Ag4 I1 Ag1 132.99(7) . .
I3 Ag4 I1 Ag1 16.91(6) . .
I9 Ag4 I1 Ag3 142.74(8) . .
I7 Ag4 I1 Ag3 14.50(6) . .
I3 Ag4 I1 Ag3 -101.58(7) . .
I9 Ag4 I1 Ag2 -151.98(7) . .
I7 Ag4 I1 Ag2 79.78(8) . .
I3 Ag4 I1 Ag2 -36.30(8) . .
I2 Ag1 I1 Ag4 -136.13(8) . .
I4 Ag1 I1 Ag4 105.58(6) . .
I3 Ag1 I1 Ag4 -17.19(6) . .
I2 Ag1 I1 Ag3 -71.59(9) . .
I4 Ag1 I1 Ag3 170.12(7) . .
I3 Ag1 I1 Ag3 47.35(8) . .
I2 Ag1 I1 Ag2 -14.31(7) . .
I4 Ag1 I1 Ag2 -132.60(7) . .
I3 Ag1 I1 Ag2 104.63(7) . .
I8 Ag3 I1 Ag4 -135.81(8) . .
I5 Ag3 I1 Ag4 92.88(8) . .
I7 Ag3 I1 Ag4 -14.02(6) . .
I8 Ag3 I1 Ag1 161.74(7) . .
I5 Ag3 I1 Ag1 30.44(10) . .
I7 Ag3 I1 Ag1 -76.47(8) . .
I8 Ag3 I1 Ag2 109.35(8) . .
I5 Ag3 I1 Ag2 -21.96(7) . .
I7 Ag3 I1 Ag2 -128.86(7) . .
I6 Ag2 I1 Ag4 -161.71(6) . .
I2 Ag2 I1 Ag4 71.68(8) . .
I5 Ag2 I1 Ag4 -45.30(7) . .
I6 Ag2 I1 Ag1 140.74(7) . .
I2 Ag2 I1 Ag1 14.12(7) . .
I5 Ag2 I1 Ag1 -102.86(7) . .
I6 Ag2 I1 Ag3 -95.10(7) . .
I2 Ag2 I1 Ag3 138.28(9) . .
I5 Ag2 I1 Ag3 21.31(7) . .
I4 Ag1 I2 Ag2 121.09(8) . .
I1 Ag1 I2 Ag2 14.68(7) . .
I3 Ag1 I2 Ag2 -104.08(7) . .
I6 Ag2 I2 Ag1 -131.73(9) . .
I5 Ag2 I2 Ag1 97.17(7) . .
I1 Ag2 I2 Ag1 -14.32(7) . .
I5 Ag5 I3 Ag1 -32.83(9) . .
I7 Ag5 I3 Ag1 92.09(8) . .
I3 Ag5 I3 Ag1 -155.52(7) 3_556 .
I5 Ag5 I3 Ag4 -98.11(9) . .
I7 Ag5 I3 Ag4 26.81(7) . .
I3 Ag5 I3 Ag4 139.20(8) 3_556 .
I5 Ag5 I3 Ag5 122.68(10) . 3_556
I7 Ag5 I3 Ag5 -112.39(9) . 3_556
I3 Ag5 I3 Ag5 0.0 3_556 3_556
I2 Ag1 I3 Ag5 79.49(7) . .
I4 Ag1 I3 Ag5 -148.72(7) . .
I1 Ag1 I3 Ag5 -43.07(7) . .
I2 Ag1 I3 Ag4 139.35(7) . .
I4 Ag1 I3 Ag4 -88.85(8) . .
I1 Ag1 I3 Ag4 16.79(6) . .
I2 Ag1 I3 Ag5 8.67(18) . 3_556
I4 Ag1 I3 Ag5 140.46(14) . 3_556
I1 Ag1 I3 Ag5 -113.89(15) . 3_556
I9 Ag4 I3 Ag5 -156.89(9) . .
I1 Ag4 I3 Ag5 87.45(7) . .
I7 Ag4 I3 Ag5 -26.22(7) . .
I9 Ag4 I3 Ag1 98.69(7) . .
I1 Ag4 I3 Ag1 -16.98(6) . .
I7 Ag4 I3 Ag1 -130.65(7) . .
I9 Ag4 I3 Ag5 -104.95(9) . 3_556
I1 Ag4 I3 Ag5 139.38(7) . 3_556
I7 Ag4 I3 Ag5 25.71(11) . 3_556
I2 Ag1 I4 Ag7 159.86(8) . 4_566
I1 Ag1 I4 Ag7 -82.10(7) . 4_566
I3 Ag1 I4 Ag7 30.75(9) . 4_566
I2 Ag1 I4 Ag6 119.77(11) . 4_566
I1 Ag1 I4 Ag6 -122.18(10) . 4_566
I3 Ag1 I4 Ag6 -9.34(15) . 4_566
I8 Ag3 I5 Ag5 157.13(11) . .
I1 Ag3 I5 Ag5 -81.58(7) . .
I7 Ag3 I5 Ag5 25.17(6) . .
I8 Ag3 I5 Ag2 -99.04(10) . .
I1 Ag3 I5 Ag2 22.25(7) . .
I7 Ag3 I5 Ag2 129.00(7) . .
I3 Ag5 I5 Ag3 102.18(9) . .
I7 Ag5 I5 Ag3 -26.00(7) . .
I3 Ag5 I5 Ag3 -139.80(8) 3_556 .
I3 Ag5 I5 Ag2 30.86(10) . .
I7 Ag5 I5 Ag2 -97.32(7) . .
I3 Ag5 I5 Ag2 148.87(7) 3_556 .
I6 Ag2 I5 Ag3 86.07(8) . .
I2 Ag2 I5 Ag3 -140.31(8) . .
I1 Ag2 I5 Ag3 -21.80(7) . .
I6 Ag2 I5 Ag5 154.86(7) . .
I2 Ag2 I5 Ag5 -71.53(8) . .
I1 Ag2 I5 Ag5 46.99(7) . .
I10 Ag6 I6 Ag2 -161.43(7) . .
I8 Ag6 I6 Ag2 -41.38(11) . .
I4 Ag6 I6 Ag2 84.76(9) 4_565 .
I2 Ag2 I6 Ag6 -167.37(8) . .
I5 Ag2 I6 Ag6 -37.62(8) . .
I1 Ag2 I6 Ag6 69.81(7) . .
I5 Ag5 I7 Ag4 106.73(8) . .
I3 Ag5 I7 Ag4 -27.41(7) . .
I3 Ag5 I7 Ag4 -136.40(8) 3_556 .
I5 Ag5 I7 Ag3 25.20(6) . .
I3 Ag5 I7 Ag3 -108.94(8) . .
I3 Ag5 I7 Ag3 142.07(7) 3_556 .
I9 Ag4 I7 Ag5 150.12(10) . .
I1 Ag4 I7 Ag5 -88.84(7) . .
I3 Ag4 I7 Ag5 25.95(7) . .
I9 Ag4 I7 Ag3 -135.43(9) . .
I1 Ag4 I7 Ag3 -14.39(6) . .
I3 Ag4 I7 Ag3 100.40(7) . .
I8 Ag3 I7 Ag5 -161.57(8) . .
I5 Ag3 I7 Ag5 -25.10(6) . .
I1 Ag3 I7 Ag5 81.98(7) . .
I8 Ag3 I7 Ag4 130.47(8) . .
I5 Ag3 I7 Ag4 -93.06(7) . .
I1 Ag3 I7 Ag4 14.02(6) . .
I5 Ag3 I8 Ag6 43.53(10) . .
I1 Ag3 I8 Ag6 -75.80(8) . .
I7 Ag3 I8 Ag6 170.41(8) . .
I5 Ag3 I8 Ag7 1.85(15) . .
I1 Ag3 I8 Ag7 -117.48(8) . .
I7 Ag3 I8 Ag7 128.72(8) . .
I6 Ag6 I8 Ag3 40.48(11) . .
I10 Ag6 I8 Ag3 167.54(7) . .
I4 Ag6 I8 Ag3 -91.92(7) 4_565 .
I6 Ag6 I8 Ag7 -178.36(12) . .
I10 Ag6 I8 Ag7 -51.30(6) . .
I4 Ag6 I8 Ag7 49.25(6) 4_565 .
I9 Ag7 I8 Ag3 -129.59(9) 4_565 .
I10 Ag7 I8 Ag3 104.57(9) . .
I4 Ag7 I8 Ag3 -0.44(11) 4_565 .
I9 Ag7 I8 Ag6 178.93(9) 4_565 .
I10 Ag7 I8 Ag6 53.10(6) . .
I4 Ag7 I8 Ag6 -51.92(6) 4_565 .
I1 Ag4 I9 Ag7 65.88(9) . 4_566
I7 Ag4 I9 Ag7 -174.23(9) . 4_566
I3 Ag4 I9 Ag7 -49.43(9) . 4_566
I9 Ag7 I10 Ag6 -159.90(12) 4_565 .
I4 Ag7 I10 Ag6 44.31(7) 4_565 .
I8 Ag7 I10 Ag6 -50.46(6) . .
I6 Ag6 I10 Ag7 -163.58(9) . .
I8 Ag6 I10 Ag7 56.77(6) . .
I4 Ag6 I10 Ag7 -41.05(7) 4_565 .
O6 Eu1 O1 S1 176.7(15) . .
O5 Eu1 O1 S1 1(2) . .
O4 Eu1 O1 S1 -90.8(14) . .
O7 Eu1 O1 S1 117.2(13) . .
O8 Eu1 O1 S1 -139.8(12) . .
O3 Eu1 O1 S1 -12.7(13) . .
O2 Eu1 O1 S1 62.0(14) . .
O6 Eu1 O2 S2 11.2(10) . .
O5 Eu1 O2 S2 -132.6(9) . .
O1 Eu1 O2 S2 74.3(9) . .
O4 Eu1 O2 S2 120.1(9) . .
O7 Eu1 O2 S2 -56.4(9) . .
O8 Eu1 O2 S2 -77.8(12) . .
O3 Eu1 O2 S2 155.9(10) . .
O6 Eu1 O3 S3 139.6(9) . .
O5 Eu1 O3 S3 -49.2(10) . .
O1 Eu1 O3 S3 123.5(11) . .
O4 Eu1 O3 S3 -157.2(11) . .
O7 Eu1 O3 S3 3.9(14) . .
O8 Eu1 O3 S3 -100.9(10) . .
O2 Eu1 O3 S3 44.8(10) . .
O6 Eu1 O4 S4 -134.1(16) . .
O5 Eu1 O4 S4 8.0(16) . .
O1 Eu1 O4 S4 156.1(16) . .
O7 Eu1 O4 S4 -75.7(17) . .
O8 Eu1 O4 S4 -58.6(15) . .
O3 Eu1 O4 S4 75.6(15) . .
O2 Eu1 O4 S4 110.7(16) . .
O6 Eu1 O5 S5 -17.7(14) . .
O1 Eu1 O5 S5 156.0(8) . .
O4 Eu1 O5 S5 -119.4(9) . .
O7 Eu1 O5 S5 28.9(9) . .
O8 Eu1 O5 S5 -52.6(9) . .
O3 Eu1 O5 S5 170.1(11) . .
O2 Eu1 O5 S5 97.9(10) . .
O5 Eu1 O6 S6 -169.6(9) . .
O1 Eu1 O6 S6 13.9(11) . .
O4 Eu1 O6 S6 -63.0(12) . .
O7 Eu1 O6 S6 143.8(13) . .
O8 Eu1 O6 S6 -135.3(13) . .
O3 Eu1 O6 S6 -3.0(18) . .
O2 Eu1 O6 S6 81.0(12) . .
O6 Eu1 O7 S7 36.5(10) . .
O5 Eu1 O7 S7 -115.5(11) . .
O1 Eu1 O7 S7 92.9(11) . .
O4 Eu1 O7 S7 -24.6(16) . .
O8 Eu1 O7 S7 -41.3(10) . .
O3 Eu1 O7 S7 -166.9(9) . .
O2 Eu1 O7 S7 151.1(11) . .
O6 Eu1 O8 S8 1.8(9) . .
O5 Eu1 O8 S8 160.0(10) . .
O1 Eu1 O8 S8 -40.1(12) . .
O4 Eu1 O8 S8 -90.6(10) . .
O7 Eu1 O8 S8 80.6(10) . .
O3 Eu1 O8 S8 -148.4(8) . .
O2 Eu1 O8 S8 101.0(11) . .
Eu1 O1 S1 C1 82.0(17) . .
Eu1 O1 S1 C2 -173.6(15) . .
Eu1 O2 S2 C4 122.4(11) . .
Eu1 O2 S2 C3 -130.4(12) . .
Eu1 O3 S3 C5 -113.3(10) . .
Eu1 O3 S3 C6 144.5(12) . .
Eu1 O4 S4 C7 -103.2(18) . .
Eu1 O4 S4 C8 1(2) . .
Eu1 O5 S5 C10 150.5(11) . .
Eu1 O5 S5 C9 -106.6(12) . .
Eu1 O6 S6 C11 73.3(16) . .
Eu1 O6 S6 C12 176.7(12) . .
Eu1 O7 S7 C14 -103.6(12) . .
Eu1 O7 S7 C13 153.1(12) . .
Eu1 O8 S8 C15 108.1(16) . .
Eu1 O8 S8 C16 -147.5(14) . .
